data_2017203
loop_
_publ_author_name
'McMahon, Joyce'
'Gallagher, John F.'
'Anderson, Frankie P.'
'Lough, Alan J.'

_publ_section_title
;
 A structural systematic study of four isomers of
 difluoro-<i>N</i>-(3-pyridyl)benzamide
;
_journal_coeditor_code SK3328
_journal_issue 7
_journal_name_full 'Acta Crystallographica Section C'
_journal_page_first o345
_journal_page_last o351
_journal_paper_doi 10.1107/S010827010902215X
_journal_volume 65
_journal_year 2009
_chemical_formula_iupac 'C12 H8 F2 N2 O'
_chemical_formula_moiety 'C12 H8 F2 N2 O'
_chemical_formula_structural 'C12 H8 F2 N2 O'
_chemical_formula_sum 'C12 H8 F2 N2 O'
_chemical_formula_weight 234.20
_chemical_melting_point 402
_chemical_name_common 34m
_chemical_name_systematic
;
3,4-difluoro-<i>N</i>-(3-pyridyl)benzamide
;
_space_group_IT_number 14
_symmetry_cell_setting monoclinic
_symmetry_space_group_name_Hall '-P 2yn'
_symmetry_space_group_name_H-M 'P 1 21/n 1'
_atom_sites_solution_hydrogens geom
_atom_sites_solution_primary direct
_atom_sites_solution_secondary difmap
_audit_creation_method SHELXL97
_cell_angle_alpha 90.00
_cell_angle_beta 103.861(3)
_cell_angle_gamma 90.00
_cell_formula_units_Z 4
_cell_length_a 7.6741(5)
_cell_length_b 13.7314(6)
_cell_length_c 10.3316(8)
_cell_measurement_reflns_used 4309
_cell_measurement_temperature 150(2)
_cell_measurement_theta_max 27.5
_cell_measurement_theta_min 2.55
_cell_volume 1057.00(12)
_computing_cell_refinement 'DENZO-SMN (Otwinowski & Minor, 1997)'
_computing_data_collection 'KappaCCD Server Software (Nonius, 1997)'
_computing_data_reduction 'DENZO-SMN (Otwinowski & Minor, 1997)'
_computing_molecular_graphics 'PLATON (Spek, 2003)'
_computing_publication_material
;
SHELXL97 (Sheldrick, 2008) and PREP8 (Ferguson, 1998)
;
_computing_structure_refinement
;
SHELXL97 (Sheldrick, 2008) and SORTX (McArdle, 1995)
;
_computing_structure_solution 'SHELXS97 (Sheldrick, 2008)'
_diffrn_ambient_temperature 150(2)
_diffrn_measured_fraction_theta_full 0.991
_diffrn_measured_fraction_theta_max 0.991
_diffrn_measurement_device 'Nonius KappaCCD'
_diffrn_measurement_method '\f, \w scans with \k offsets'
_diffrn_radiation_monochromator graphite
_diffrn_radiation_source 'fine-focus sealed X-ray tube'
_diffrn_radiation_type 'Molybdenum K\a'
_diffrn_radiation_wavelength 0.71073
_diffrn_reflns_av_R_equivalents 0.0481
_diffrn_reflns_av_sigmaI/netI 0.0590
_diffrn_reflns_limit_h_max 9
_diffrn_reflns_limit_h_min -9
_diffrn_reflns_limit_k_max 17
_diffrn_reflns_limit_k_min -17
_diffrn_reflns_limit_l_max 13
_diffrn_reflns_limit_l_min -13
_diffrn_reflns_number 7204
_diffrn_reflns_theta_full 27.51
_diffrn_reflns_theta_max 27.51
_diffrn_reflns_theta_min 2.97
_diffrn_standards_number 4898
_exptl_absorpt_coefficient_mu 0.120
_exptl_absorpt_correction_T_max 0.987
_exptl_absorpt_correction_T_min 0.884
_exptl_absorpt_correction_type multi-scan
_exptl_absorpt_process_details '(SORTAV; Blessing, 1995)'
_exptl_crystal_colour colourless
_exptl_crystal_density_diffrn 1.472
_exptl_crystal_density_method 'not measured'
_exptl_crystal_description block
_exptl_crystal_F_000 480
_exptl_crystal_size_max 0.26
_exptl_crystal_size_mid 0.24
_exptl_crystal_size_min 0.12
_refine_diff_density_max 0.223
_refine_diff_density_min -0.226
_refine_ls_extinction_coef 0.017(6)
_refine_ls_extinction_expression Fc^*^=kFc[1+0.001xFc^2^\l^3^/sin(2\q)]^-1/4^
_refine_ls_extinction_method 'SHELXL97 (Sheldrick, 2008)'
_refine_ls_goodness_of_fit_ref 1.047
_refine_ls_hydrogen_treatment mixed
_refine_ls_matrix_type full
_refine_ls_number_parameters 169
_refine_ls_number_reflns 2412
_refine_ls_number_restraints 1
_refine_ls_restrained_S_all 1.059
_refine_ls_R_factor_all 0.0954
_refine_ls_R_factor_gt 0.0500
_refine_ls_shift/su_max 0.000
_refine_ls_shift/su_mean 0.000
_refine_ls_structure_factor_coef Fsqd
_refine_ls_weighting_details 'w = 1/[\s^2^(Fo^2^)+(0.0744P)^2^+0.0157P] where P=(Fo^2^+2Fc^2^)/3'
_refine_ls_weighting_scheme calc
_refine_ls_wR_factor_gt 0.1182
_refine_ls_wR_factor_ref 0.1423
_reflns_number_gt 1512
_reflns_number_total 2412
_reflns_threshold_expression I>2\s(I)
_cod_data_source_file sk3328.cif
_cod_data_source_block III
_cod_original_sg_symbol_Hall '-p 2yn'
_cod_original_sg_symbol_H-M 'P 21/n'
_cod_database_code 2017203
_cod_database_fobs_code 2017203

loop_
_symmetry_equiv_pos_as_xyz
'x, y, z'
'-x+1/2, y+1/2, -z+1/2'
'-x, -y, -z'
'x-1/2, -y-1/2, z-1/2'

loop_
_atom_site_type_symbol
_atom_site_label
_atom_site_fract_x
_atom_site_fract_y
_atom_site_fract_z
_atom_site_U_iso_or_equiv
_atom_site_adp_type
_atom_site_calc_flag
_atom_site_refinement_flags
_atom_site_occupancy
_atom_site_disorder_assembly
_atom_site_disorder_group
F F13 0.8713(2) 0.65663(12) 0.16855(17) 0.0578(7) Uani d P 0.809(4) B -2
F F14 0.54283(18) 0.67177(8) 0.00741(12) 0.0492(4) Uani d . 1 . .
F F15 0.2700(7) 0.5640(5) 0.0562(7) 0.064(3) Uani d PD 0.191(4) B -2
O O1 0.80380(18) 0.44128(9) 0.54424(13) 0.0372(4) Uani d . 1 A .
C C1 0.6677(2) 0.42716(12) 0.45540(18) 0.0262(4) Uani d . 1 . .
N N1 0.5467(2) 0.35582(11) 0.46142(16) 0.0268(4) Uani d . 1 A .
C C11 0.6267(2) 0.49012(12) 0.33331(17) 0.0249(4) Uani d . 1 A -1
C C12 0.7687(3) 0.54414(13) 0.30700(19) 0.0320(5) Uani d . 1 A -1
C C13 0.7377(3) 0.60364(14) 0.1969(2) 0.0378(5) Uani d . 1 A -1
C C14 0.5687(3) 0.61141(13) 0.11368(19) 0.0343(5) Uani d . 1 A -1
C C15 0.4290(3) 0.55989(13) 0.13897(19) 0.0334(5) Uani d D 1 A -1
C C16 0.4568(3) 0.49902(13) 0.24862(19) 0.0307(5) Uani d . 1 A -1
C C21 0.5541(2) 0.29043(12) 0.56793(17) 0.0255(4) Uani d . 1 . .
C C22 0.7115(2) 0.26535(13) 0.66065(18) 0.0286(5) Uani d . 1 A .
N N23 0.7142(2) 0.20097(11) 0.75885(15) 0.0312(4) Uani d . 1 . .
C C24 0.5601(3) 0.15992(14) 0.7681(2) 0.0355(5) Uani d . 1 A .
C C25 0.3984(3) 0.18065(13) 0.6800(2) 0.0359(5) Uani d . 1 . .
C C26 0.3959(3) 0.24678(13) 0.57923(18) 0.0315(5) Uani d . 1 A .
H H1 0.456(3) 0.3484(13) 0.393(2) 0.033(6) Uiso d . 1 . .
H H12 0.8853 0.5398 0.3645 0.038 Uiso calc R 1 A -1
H H13 0.8340 0.6399 0.1779 0.045 Uiso calc PR 0.191(4) B -1
H H15 0.3127 0.5657 0.0814 0.040 Uiso calc PR 0.809(4) B -1
H H16 0.3593 0.4630 0.2662 0.037 Uiso calc R 1 A -1
H H22 0.8210 0.2949 0.6541 0.034 Uiso calc R 1 . .
H H24 0.5616 0.1147 0.8379 0.043 Uiso calc R 1 . .
H H25 0.2909 0.1499 0.6887 0.043 Uiso calc R 1 A .
H H26 0.2861 0.2623 0.5178 0.038 Uiso calc R 1 . .

loop_
_atom_site_aniso_label
_atom_site_aniso_U_11
_atom_site_aniso_U_22
_atom_site_aniso_U_33
_atom_site_aniso_U_12
_atom_site_aniso_U_13
_atom_site_aniso_U_23
F13 0.0395(10) 0.0691(11) 0.0643(12) -0.0123(8) 0.0118(8) 0.0325(9)
F14 0.0578(9) 0.0518(8) 0.0378(7) -0.0003(6) 0.0112(6) 0.0201(6)
F15 0.058(5) 0.074(5) 0.050(5) 0.003(4) -0.011(4) 0.020(4)
O1 0.0318(8) 0.0429(8) 0.0323(8) -0.0092(6) -0.0018(6) 0.0044(6)
C1 0.0270(10) 0.0279(9) 0.0235(9) 0.0015(7) 0.0056(8) -0.0008(8)
N1 0.0286(9) 0.0278(8) 0.0209(8) -0.0012(7) 0.0000(7) 0.0015(7)
C11 0.0269(10) 0.0238(9) 0.0241(9) 0.0017(7) 0.0063(8) -0.0025(8)
C12 0.0302(11) 0.0331(10) 0.0321(10) 0.0002(8) 0.0064(9) 0.0012(9)
C13 0.0373(12) 0.0372(11) 0.0415(12) -0.0038(9) 0.0143(10) 0.0065(10)
C14 0.0453(12) 0.0308(10) 0.0275(10) 0.0025(9) 0.0101(9) 0.0073(9)
C15 0.0368(12) 0.0331(10) 0.0277(10) 0.0006(9) 0.0026(9) 0.0021(9)
C16 0.0326(11) 0.0299(10) 0.0298(10) -0.0022(8) 0.0078(8) 0.0005(8)
C21 0.0310(11) 0.0224(9) 0.0217(9) 0.0009(7) 0.0036(8) -0.0024(8)
C22 0.0280(11) 0.0281(10) 0.0279(10) 0.0017(8) 0.0030(8) -0.0010(8)
N23 0.0355(10) 0.0282(8) 0.0260(8) 0.0022(7) -0.0001(7) 0.0008(7)
C24 0.0437(13) 0.0321(10) 0.0276(11) 0.0000(9) 0.0027(9) 0.0042(8)
C25 0.0341(12) 0.0369(11) 0.0350(11) -0.0054(9) 0.0048(9) 0.0087(9)
C26 0.0321(11) 0.0324(10) 0.0257(10) -0.0016(8) -0.0013(8) 0.0024(8)

loop_
_atom_type_symbol
_atom_type_description
_atom_type_scat_dispersion_real
_atom_type_scat_dispersion_imag
_atom_type_scat_source
C C 0.0033 0.0016 'International Tables Vol C Tables 4.2.6.8 and 6.1.1.4'
H H 0.0000 0.0000 'International Tables Vol C Tables 4.2.6.8 and 6.1.1.4'
N N 0.0061 0.0033 'International Tables Vol C Tables 4.2.6.8 and 6.1.1.4'
O O 0.0106 0.0060 'International Tables Vol C Tables 4.2.6.8 and 6.1.1.4'
F F 0.0171 0.0103 'International Tables Vol C Tables 4.2.6.8 and 6.1.1.4'

loop_
_geom_angle_atom_site_label_1
_geom_angle_atom_site_label_2
_geom_angle_atom_site_label_3
_geom_angle_site_symmetry_1
_geom_angle_site_symmetry_3
_geom_angle
_geom_angle_publ_flag
O1 C1 N1 . . 123.09(16) ?
O1 C1 C11 . . 120.45(16) ?
N1 C1 C11 . . 116.45(15) ?
C1 N1 C21 . . 126.38(16) ?
C1 C11 C12 . . 116.97(16) ?
C1 C11 C16 . . 123.79(16) ?
C12 C11 C16 . . 119.22(17) ?
C11 C12 C13 . . 119.21(18) ?
C12 C13 C14 . . 120.88(18) ?
F13 C13 C12 . . 120.8(2) ?
F13 C13 C14 . . 118.34(18) ?
F14 C14 C13 . . 119.17(17) ?
F14 C14 C15 . . 120.37(18) ?
F15 C15 C14 . . 120.3(3) ?
F15 C15 C16 . . 119.8(3) ?
C13 C14 C15 . . 120.45(17) ?
C14 C15 C16 . . 119.82(18) ?
C11 C16 C15 . . 120.42(18) ?
C22 C21 N1 . . 124.04(17) ?
C26 C21 N1 . . 117.99(16) ?
C22 C21 C26 . . 117.95(17) ?
N23 C22 C21 . . 122.42(17) ?
C24 N23 C22 . . 118.64(16) ?
N23 C24 C25 . . 122.53(18) ?
C24 C25 C26 . . 118.75(19) ?
C21 C26 C25 . . 119.71(17) ?
C1 N1 H1 . . 118.0(13) ?
C21 N1 H1 . . 115.6(13) ?
C13 C12 H12 . . 120.4 ?
C11 C12 H12 . . 120.4 ?
C12 C13 H13 . . 119.6 ?
C14 C13 H13 . . 119.6 ?
C14 C15 H15 . . 120.1 ?
C16 C15 H15 . . 120.1 ?
C15 C16 H16 . . 119.8 ?
C11 C16 H16 . . 119.8 ?
N23 C22 H22 . . 118.8 ?
C21 C22 H22 . . 118.8 ?
N23 C24 H24 . . 118.7 ?
C25 C24 H24 . . 118.7 ?
C26 C25 H25 . . 120.6 ?
C24 C25 H25 . . 120.6 ?
C25 C26 H26 . . 120.1 ?
C21 C26 H26 . . 120.1 ?

loop_
_geom_bond_atom_site_label_1
_geom_bond_atom_site_label_2
_geom_bond_site_symmetry_2
_geom_bond_distance
_geom_bond_publ_flag
F13 C13 . 1.346(2) ?
F14 C14 . 1.352(2) ?
F15 C15 . 1.313(4) ?
O1 C1 . 1.229(2) ?
C1 N1 . 1.361(2) ?
C1 C11 . 1.499(2) ?
N1 C21 . 1.411(2) ?
C11 C12 . 1.398(3) ?
C11 C16 . 1.391(3) ?
C12 C13 . 1.374(3) ?
C13 C14 . 1.378(3) ?
C14 C15 . 1.361(3) ?
C15 C16 . 1.383(3) ?
C21 C22 . 1.393(2) ?
C21 C26 . 1.384(3) ?
C22 N23 . 1.342(2) ?
N23 C24 . 1.334(3) ?
C24 C25 . 1.381(3) ?
C25 C26 . 1.378(3) ?
N1 H1 . 0.87(2) ?
C12 H12 . 0.9500 ?
C13 H13 . 0.9500 ?
C15 H15 . 0.9500 ?
C16 H16 . 0.9500 ?
C22 H22 . 0.9500 ?
C24 H24 . 0.9500 ?
C25 H25 . 0.9500 ?
C26 H26 . 0.9500 ?

loop_
_geom_hbond_atom_site_label_D
_geom_hbond_atom_site_label_H
_geom_hbond_atom_site_label_A
_geom_hbond_site_symmetry_A
_geom_hbond_distance_DH
_geom_hbond_distance_HA
_geom_hbond_distance_DA
_geom_hbond_angle_DHA
_geom_hbond_publ_flag
N1 H1 N23 4_565 0.87(2) 2.14(2) 2.990(2) 164.2(17) yes
C12 H12 O1 3_766 0.95 2.36 3.278(2) 162 yes
C16 H16 N23 4_565 0.95 2.51 3.334(2) 146 yes

loop_
_geom_torsion_atom_site_label_1
_geom_torsion_atom_site_label_2
_geom_torsion_atom_site_label_3
_geom_torsion_atom_site_label_4
_geom_torsion_site_symmetry_1
_geom_torsion_site_symmetry_2
_geom_torsion_site_symmetry_3
_geom_torsion_site_symmetry_4
_geom_torsion
_geom_torsion_publ_flag
O1 C1 N1 C21 . . . . 1.8(3) no
C11 C1 N1 C21 . . . . -177.69(15) no
O1 C1 C11 C16 . . . . -160.35(18) ?
N1 C1 C11 C16 . . . . 19.2(2) ?
O1 C1 C11 C12 . . . . 18.0(2) no
N1 C1 C11 C12 . . . . -162.47(16) ?
C16 C11 C12 C13 . . . . -1.0(3) ?
C1 C11 C12 C13 . . . . -179.44(16) ?
C11 C12 C13 C14 . . . . 0.8(3) ?
C12 C13 C14 F14 . . . . 179.06(17) ?
C12 C13 C14 C15 . . . . -0.2(3) ?
F14 C14 C15 C16 . . . . -179.46(16) ?
C13 C14 C15 C16 . . . . -0.3(3) ?
C14 C15 C16 C11 . . . . 0.0(3) ?
C12 C11 C16 C15 . . . . 0.6(3) ?
C1 C11 C16 C15 . . . . 178.93(16) ?
C1 N1 C21 C26 . . . . 157.96(17) ?
C1 N1 C21 C22 . . . . -23.6(3) no
C26 C21 C22 N23 . . . . 0.1(3) ?
N1 C21 C22 N23 . . . . -178.31(16) ?
C21 C22 N23 C24 . . . . -0.3(3) ?
C22 N23 C24 C25 . . . . 0.5(3) ?
N23 C24 C25 C26 . . . . -0.5(3) ?
C24 C25 C26 C21 . . . . 0.3(3) ?
C22 C21 C26 C25 . . . . -0.1(3) ?
N1 C21 C26 C25 . . . . 178.40(16) ?
